data_4001409
loop_
_publ_author_name
'Chang, Wen-Ming'
'Cheng, Ming-Yu'
'Liao, Yueh-Chun'
'Chang, Ming-Chung'
'Wang, Sue-Lein'

_publ_section_title
;
 Template Effect of Chain-Type Polyamines on Pore Augmentation: Five
 Open-Framework Zinc Phosphates with 16-Ring Channels
;
_journal_issue 25
_journal_name_full 'Chemistry of Materials'
_journal_page_first 6114
_journal_paper_doi 10.1021/cm071462f
_journal_volume 19
_journal_year 2007
_chemical_formula_sum 'C4 H18.5 N2.5 O13.5 P3 Zn2.5'
_chemical_formula_weight 574.05
_space_group_IT_number 122
_symmetry_cell_setting tetragonal
_symmetry_space_group_name_Hall 'I -4 2bw'
_symmetry_space_group_name_H-M 'I -4 2 d'
_atom_sites_solution_hydrogens geom
_atom_sites_solution_primary direct
_atom_sites_solution_secondary difmap
_audit_creation_method SHELXL-97
_cell_angle_alpha 90.00
_cell_angle_beta 90.00
_cell_angle_gamma 90.00
_cell_formula_units_Z 16
_cell_length_a 16.0829(8)
_cell_length_b 16.0829(8)
_cell_length_c 29.805(2)
_cell_measurement_reflns_used 6935
_cell_measurement_temperature 293(2)
_cell_measurement_theta_max 28.33
_cell_measurement_theta_min 1.44
_cell_volume 7709.4(7)
_computing_cell_refinement 'Bruker APEX'
_computing_data_collection 'Bruker APEX'
_computing_data_reduction 'Bruker SHELXTL'
_computing_molecular_graphics 'Bruker SHELXTL'
_computing_publication_material 'Bruker SHELXTL'
_computing_structure_refinement 'SHELXL-97 (Sheldrick, 1997)'
_computing_structure_solution 'SHELXS-97 (Sheldrick, 1990)'
_diffrn_ambient_temperature 293(2)
_diffrn_measured_fraction_theta_full 1.000
_diffrn_measured_fraction_theta_max 1.000
_diffrn_measurement_device_type 'Bruker APEX CCD area detector'
_diffrn_measurement_method 'phi and omega scans'
_diffrn_radiation_monochromator graphite
_diffrn_radiation_source 'fine-focus sealed tube'
_diffrn_radiation_type MoK\a
_diffrn_radiation_wavelength 0.71073
_diffrn_reflns_av_R_equivalents 0.0766
_diffrn_reflns_av_sigmaI/netI 0.0464
_diffrn_reflns_limit_h_max 20
_diffrn_reflns_limit_h_min -21
_diffrn_reflns_limit_k_max 21
_diffrn_reflns_limit_k_min -12
_diffrn_reflns_limit_l_max 39
_diffrn_reflns_limit_l_min -39
_diffrn_reflns_number 27355
_diffrn_reflns_theta_full 28.33
_diffrn_reflns_theta_max 28.33
_diffrn_reflns_theta_min 1.44
_exptl_absorpt_coefficient_mu 3.409
_exptl_absorpt_correction_T_max 0.950
_exptl_absorpt_correction_T_min 0.695
_exptl_absorpt_correction_type empirical
_exptl_absorpt_process_details none
_exptl_crystal_colour transparent
_exptl_crystal_density_diffrn 1.978
_exptl_crystal_density_meas ?
_exptl_crystal_density_method 'not measured'
_exptl_crystal_description prismatic
_exptl_crystal_F_000 4608
_exptl_crystal_size_max 0.25
_exptl_crystal_size_mid 0.20
_exptl_crystal_size_min 0.16
_refine_diff_density_max 1.388
_refine_diff_density_min -0.647
_refine_diff_density_rms 0.214
_refine_ls_abs_structure_details 'Flack H D (1983), Acta Cryst. A39, 876-881'
_refine_ls_abs_structure_Flack 0.049(18)
_refine_ls_extinction_coef 0.00041(7)
_refine_ls_extinction_expression Fc^*^=kFc[1+0.001xFc^2^\l^3^/sin(2\q)]^-1/4^
_refine_ls_extinction_method SHELXL
_refine_ls_goodness_of_fit_ref 1.118
_refine_ls_hydrogen_treatment constr
_refine_ls_matrix_type full
_refine_ls_number_parameters 223
_refine_ls_number_reflns 4824
_refine_ls_number_restraints 0
_refine_ls_restrained_S_all 1.118
_refine_ls_R_factor_all 0.0543
_refine_ls_R_factor_gt 0.0488
_refine_ls_shift/su_max 0.001
_refine_ls_shift/su_mean 0.000
_refine_ls_structure_factor_coef Fsqd
_refine_ls_weighting_details 'calc w=1/[\s^2^(Fo^2^)+(0.0952P)^2^+0.0000P] where P=(Fo^2^+2Fc^2^)/3'
_refine_ls_weighting_scheme calc
_refine_ls_wR_factor_gt 0.1459
_refine_ls_wR_factor_ref 0.1489
_reflns_number_gt 4349
_reflns_number_total 4824
_reflns_threshold_expression >2sigma(I)
_cod_data_source_file cm071462f-file004.cif
_cod_data_source_block fullm
_cod_depositor_comments
;
The following automatic conversions were performed:

'_symmetry_cell_setting' value 'Tetragonal' changed to 'tetragonal'
according to /home/saulius/struct/CIF-dictionaries/cif_core.dic
dictionary named 'cif_core.dic' version 2.4.1 from
2010-06-29.

'_exptl_absorpt_correction_type' value 'Empirical'
changed to 'empirical' according to
/home/saulius/struct/CIF-dictionaries/cif_core.dic dictionary named
'cif_core.dic' version 2.4.1 from 2010-06-29.

Automatic conversion script
Id: cif_fix_values 1715 2011-07-08 13:25:40Z adriana 

The following automatic conversions were performed:

'_exptl_crystal_density_meas' value 'not measured' was changed to '?'
- the value is perceived as not measured.

Automatic conversion script
Id: cif_fix_values 3008 2015-01-20 13:52:24Z robertas 
;
_cod_original_cell_volume 7709.2(8)
_cod_original_sg_symbol_H-M I-42d
_cod_original_formula_sum 'C4 H18.50 N2.50 O13.50 P3 Zn2.50'
_cod_database_code 4001409

loop_
_symmetry_equiv_pos_as_xyz
'x, y, z'
'-x, -y, z'
'y, -x, -z'
'-y, x, -z'
'-x+1/2, y, -z+3/4'
'x+1/2, -y, -z+3/4'
'-y+1/2, -x, z+3/4'
'y+1/2, x, z+3/4'
'x+1/2, y+1/2, z+1/2'
'-x+1/2, -y+1/2, z+1/2'
'y+1/2, -x+1/2, -z+1/2'
'-y+1/2, x+1/2, -z+1/2'
'-x+1, y+1/2, -z+5/4'
'x+1, -y+1/2, -z+5/4'
'-y+1, -x+1/2, z+5/4'
'y+1, x+1/2, z+5/4'

loop_
_atom_site_label
_atom_site_type_symbol
_atom_site_fract_x
_atom_site_fract_y
_atom_site_fract_z
_atom_site_U_iso_or_equiv
_atom_site_adp_type
_atom_site_occupancy
_atom_site_symmetry_multiplicity
_atom_site_calc_flag
_atom_site_refinement_flags
Zn1 Zn 0.57962(4) 0.09134(4) 0.04036(2) 0.02320(17) Uani 1 1 d .
Zn2 Zn 0.42952(4) 0.26419(5) -0.02861(2) 0.02489(18) Uani 1 1 d .
Zn3 Zn 0.67298(6) 0.2500 0.1250 0.0264(2) Uani 1 2 d S
P1 P 0.60212(10) 0.27615(10) 0.02624(5) 0.0248(3) Uani 1 1 d .
P2 P 0.39057(10) 0.09070(10) 0.02054(5) 0.0248(3) Uani 1 1 d .
P3 P 0.71600(10) 0.07054(11) 0.11357(5) 0.0265(3) Uani 1 1 d .
O1 O 0.5207(3) 0.3075(4) 0.0065(2) 0.0422(13) Uani 1 1 d .
O2 O 0.6222(3) 0.1877(3) 0.00972(16) 0.0332(10) Uani 1 1 d .
O3 O 0.5945(3) 0.2739(3) 0.07815(15) 0.0318(10) Uani 1 1 d .
O4 O 0.6735(3) 0.3324(3) 0.01152(18) 0.0379(12) Uani 1 1 d .
O5 O 0.4623(3) 0.1038(3) 0.05382(15) 0.0285(9) Uani 1 1 d .
O6 O 0.3913(3) 0.0017(3) 0.00225(15) 0.0310(10) Uani 1 1 d .
O7 O 0.3082(3) 0.1076(3) 0.04490(18) 0.0368(11) Uani 1 1 d .
O8 O 0.3971(3) 0.1498(3) -0.01935(16) 0.0355(11) Uani 1 1 d .
O9 O 0.6238(3) 0.0691(3) 0.10049(15) 0.0277(9) Uani 1 1 d .
O10 O 0.7659(3) 0.0190(3) 0.07937(17) 0.0394(12) Uani 1 1 d .
O11 O 0.7500(3) 0.1588(3) 0.11205(18) 0.0347(11) Uani 1 1 d .
O12 O 0.7260(4) 0.0318(3) 0.15979(16) 0.0405(12) Uani 1 1 d .
OW1 O 0.8369(12) -0.1007(11) 0.1649(5) 0.094(7) Uani 0.50 1 d P
OW2 O 0.7064(16) 0.1868(11) -0.241(2) 0.35(4) Uani 0.50 1 d P
N1 N 0.359(3) 0.366(2) 0.0836(13) 0.156(12) Uani 0.39(3) 1 d P
N1' N 0.4030(19) 0.2781(12) 0.1097(8) 0.156(12) Uani 0.61 1 d P
N2 N 0.5081(9) 0.5250(7) 0.0638(4) 0.040(2) Uani 0.506(15) 1 d P
N2' N 0.4272(8) 0.4124(9) 0.0761(4) 0.040(2) Uani 0.49 1 d P
C1 C 0.4556(7) 0.3466(7) 0.1072(4) 0.059(2) Uani 1 1 d .
C2 C 0.4820(10) 0.4626(9) 0.1006(4) 0.083(4) Uani 1 1 d .
H7 H 0.2883 0.0628 0.0550 0.080 Uiso 1 1 d .
H10 H 0.7356 -0.0212 0.0699 0.080 Uiso 1 1 d .
H10A H 0.8944 -0.0908 0.1729 0.080 Uiso 0.50 1 d P
H10B H 0.8166 -0.1564 0.1689 0.080 Uiso 0.50 1 d P

loop_
_atom_site_aniso_label
_atom_site_aniso_U_11
_atom_site_aniso_U_22
_atom_site_aniso_U_33
_atom_site_aniso_U_23
_atom_site_aniso_U_13
_atom_site_aniso_U_12
Zn1 0.0257(3) 0.0223(3) 0.0216(3) 0.0013(2) -0.0012(3) -0.0010(3)
Zn2 0.0235(3) 0.0259(3) 0.0254(3) 0.0060(3) -0.0027(3) 0.0013(3)
Zn3 0.0253(5) 0.0310(5) 0.0231(4) 0.0032(4) 0.000 0.000
P1 0.0267(8) 0.0247(7) 0.0230(7) 0.0065(6) -0.0058(6) -0.0044(6)
P2 0.0244(7) 0.0222(7) 0.0276(7) 0.0052(6) -0.0016(6) -0.0009(6)
P3 0.0269(7) 0.0268(8) 0.0257(7) -0.0017(6) -0.0057(6) 0.0018(6)
O1 0.036(3) 0.041(3) 0.049(3) 0.000(3) -0.022(2) -0.001(2)
O2 0.047(3) 0.023(2) 0.029(2) 0.0042(18) 0.004(2) -0.008(2)
O3 0.033(2) 0.038(3) 0.024(2) 0.0059(19) 0.0002(19) 0.004(2)
O4 0.039(3) 0.035(3) 0.040(3) 0.005(2) 0.000(2) -0.012(2)
O5 0.024(2) 0.035(2) 0.027(2) 0.0003(18) -0.0037(17) 0.0018(18)
O6 0.041(3) 0.024(2) 0.028(2) 0.0023(18) -0.003(2) -0.0010(19)
O7 0.029(2) 0.032(2) 0.049(3) 0.005(2) 0.006(2) 0.001(2)
O8 0.047(3) 0.028(2) 0.032(2) 0.0113(19) -0.004(2) -0.004(2)
O9 0.025(2) 0.034(2) 0.023(2) 0.0035(18) -0.0051(17) -0.0057(19)
O10 0.040(3) 0.039(3) 0.039(3) -0.015(2) 0.001(2) 0.000(2)
O11 0.028(2) 0.025(2) 0.051(3) -0.001(2) -0.004(2) -0.0003(19)
O12 0.052(3) 0.044(3) 0.025(2) 0.000(2) -0.018(2) 0.007(3)
OW1 0.138(16) 0.093(12) 0.052(8) 0.036(8) 0.046(9) 0.081(12)
OW2 0.14(2) 0.036(8) 0.87(11) -0.08(2) 0.34(4) -0.031(10)
N1 0.26(3) 0.075(11) 0.129(16) -0.042(10) 0.152(19) -0.045(14)
N1' 0.26(3) 0.075(11) 0.129(16) -0.042(10) 0.152(19) -0.045(14)
N2 0.041(5) 0.043(5) 0.036(4) -0.002(4) -0.007(4) 0.017(5)
N2' 0.041(5) 0.043(5) 0.036(4) -0.002(4) -0.007(4) 0.017(5)
C1 0.062(6) 0.054(6) 0.060(5) -0.007(4) 0.003(5) 0.001(5)
C2 0.106(11) 0.080(8) 0.062(7) 0.010(6) 0.020(7) 0.008(8)

loop_
_atom_type_symbol
_atom_type_description
_atom_type_scat_dispersion_real
_atom_type_scat_dispersion_imag
_atom_type_scat_source
C C 0.0033 0.0016 'International Tables Vol C Tables 4.2.6.8 and 6.1.1.4'
H H 0.0000 0.0000 'International Tables Vol C Tables 4.2.6.8 and 6.1.1.4'
N N 0.0061 0.0033 'International Tables Vol C Tables 4.2.6.8 and 6.1.1.4'
O O 0.0106 0.0060 'International Tables Vol C Tables 4.2.6.8 and 6.1.1.4'
P P 0.1023 0.0942 'International Tables Vol C Tables 4.2.6.8 and 6.1.1.4'
Zn Zn 0.2839 1.4301 'International Tables Vol C Tables 4.2.6.8 and 6.1.1.4'

loop_
_geom_angle_atom_site_label_1
_geom_angle_atom_site_label_2
_geom_angle_atom_site_label_3
_geom_angle
_geom_angle_site_symmetry_1
_geom_angle_site_symmetry_3
O2 Zn1 O6 105.0(2) . 2_655
O2 Zn1 O5 111.2(2) . .
O6 Zn1 O5 115.9(2) 2_655 .
O2 Zn1 O9 116.9(2) . .
O6 Zn1 O9 107.9(2) 2_655 .
O5 Zn1 O9 100.49(19) . .
O4 Zn2 O1 106.6(2) 3_565 .
O4 Zn2 O8 103.8(2) 3_565 .
O1 Zn2 O8 118.1(2) . .
O4 Zn2 O12 117.9(2) 3_565 7_564
O1 Zn2 O12 103.8(3) . 7_564
O8 Zn2 O12 107.4(2) . 7_564
O3 Zn3 O3 97.8(3) . 14_454
O3 Zn3 O11 114.2(2) . 14_454
O3 Zn3 O11 115.0(2) 14_454 14_454
O3 Zn3 O11 115.0(2) . .
O3 Zn3 O11 114.2(2) 14_454 .
O11 Zn3 O11 101.5(3) 14_454 .
O1 P1 O4 109.9(3) . .
O1 P1 O2 111.3(3) . .
O4 P1 O2 107.3(3) . .
O1 P1 O3 109.0(3) . .
O4 P1 O3 111.1(3) . .
O2 P1 O3 108.3(3) . .
O8 P2 O6 107.7(3) . .
O8 P2 O7 108.5(3) . .
O6 P2 O7 109.9(3) . .
O8 P2 O5 111.5(3) . .
O6 P2 O5 110.6(3) . .
O7 P2 O5 108.6(3) . .
O12 P3 O11 111.8(3) . .
O12 P3 O9 109.0(3) . .
O11 P3 O9 110.8(3) . .
O12 P3 O10 108.9(3) . .
O11 P3 O10 107.2(3) . .
O9 P3 O10 109.1(3) . .
P1 O1 Zn2 138.1(4) . .
P1 O2 Zn1 121.2(3) . .
P1 O3 Zn3 132.6(3) . .
P1 O4 Zn2 142.8(4) . 4_655
P2 O5 Zn1 125.7(3) . .
P2 O6 Zn1 121.0(3) . 2_655
P2 O7 H7 110.3 . .
P2 O8 Zn2 136.3(3) . .
P3 O9 Zn1 125.4(3) . .
P3 O10 H10 109.2 . .
P3 O11 Zn3 117.7(3) . .
P3 O12 Zn2 137.1(3) . 15_554
H10A OW1 H10B 116.6 . .
N2' N1 C1 56(2) . .
N2' N1 N1' 101(4) . .
C1 N1 N1' 46.9(18) . .
N1' N1' C1 127(2) 14_454 .
N1' N1' N1 151.7(15) 14_454 .
C1 N1' N1 65.2(18) . .
N2 N2 C2 102.3(10) 2_665 2_665
N2 N2 N2' 149(2) 2_665 2_665
C2 N2 N2' 62.8(11) 2_665 2_665
N2 N2 C2 45.4(7) 2_665 .
C2 N2 C2 57.5(14) 2_665 .
N2' N2 C2 117.0(11) 2_665 .
N1 N2' C2 138(2) . .
N1 N2' C1 76(3) . .
C2 N2' C1 83.8(10) . .
N1 N2' N2 169(3) . 2_665
C2 N2' N2 45.6(8) . 2_665
C1 N2' N2 114.9(11) . 2_665
N1' C1 N2' 114.4(17) . .
N1' C1 N1 67.9(16) . .
N2' C1 N1 48.5(12) . .
N1' C1 C2 155.2(15) . .
N2' C1 C2 46.4(8) . .
N1 C1 C2 88.7(12) . .
N2 C2 C2 77.2(10) 2_665 2_665
N2 C2 N2' 71.6(12) 2_665 .
C2 C2 N2' 142.5(12) 2_665 .
N2 C2 N2 32.3(11) 2_665 .
C2 C2 N2 45.3(7) 2_665 .
N2' C2 N2 100.2(11) . .
N2 C2 C1 107.7(12) 2_665 .
C2 C2 C1 165.8(17) 2_665 .
N2' C2 C1 49.8(8) . .
N2 C2 C1 139.8(10) . .

loop_
_geom_bond_atom_site_label_1
_geom_bond_atom_site_label_2
_geom_bond_distance
_geom_bond_site_symmetry_2
Zn1 O2 1.925(5) .
Zn1 O6 1.936(5) 2_655
Zn1 O5 1.939(5) .
Zn1 O9 1.961(4) .
Zn2 O4 1.924(5) 3_565
Zn2 O1 1.931(5) .
Zn2 O8 1.932(5) .
Zn2 O12 1.945(5) 7_564
Zn3 O3 1.921(5) .
Zn3 O3 1.921(5) 14_454
Zn3 O11 1.958(5) 14_454
Zn3 O11 1.958(5) .
P1 O1 1.522(5) .
P1 O4 1.527(5) .
P1 O2 1.540(5) .
P1 O3 1.553(5) .
P2 O8 1.526(5) .
P2 O6 1.532(5) .
P2 O7 1.534(5) .
P2 O5 1.536(5) .
P3 O12 1.520(5) .
P3 O11 1.522(5) .
P3 O9 1.534(5) .
P3 O10 1.540(5) .
O4 Zn2 1.924(5) 4_655
O6 Zn1 1.936(5) 2_655
O7 H7 0.8440 .
O10 H10 0.8572 .
O12 Zn2 1.945(5) 15_554
OW1 H10A 0.9688 .
OW1 H10B 0.9601 .
N1 N2' 1.34(4) .
N1 C1 1.73(6) .
N1 N1' 1.76(5) .
N1' N1' 1.28(5) 14_454
N1' C1 1.39(2) .
N2 N2 0.84(3) 2_665
N2 C2 1.124(15) 2_665
N2 N2' 1.49(2) 2_665
N2 C2 1.543(17) .
N2' C2 1.40(2) .
N2' C1 1.479(16) .
N2' N2 1.49(2) 2_665
C1 C2 1.924(18) .
C2 N2 1.124(15) 2_665
C2 C2 1.33(3) 2_665
